data_2236832
loop_
_publ_author_name
'V\'ahovsk\'a, Lucia'
'Poto\<c\<n\'ak, Ivan'

_publ_section_title
;
 Tris(5,6-dimethyl-1,10-phenanthroline-\k^2^<i>N</i>,<i>N</i>')iron(II)
 bis(tricyanomethanide)
;
_journal_coeditor_code BX2428
_journal_issue 12
_journal_name_full 'Acta Crystallographica Section E'
_journal_page_first m1524
_journal_page_last m1525
_journal_paper_doi 10.1107/S1600536812046880
_journal_volume 68
_journal_year 2012
_chemical_formula_iupac '[Fe (C14 H12 N2)3] (C4 N3)2'
_chemical_formula_moiety 'C42 H36 Fe N6 2+, 2(C4 N3 -)'
_chemical_formula_sum 'C50 H36 Fe N12'
_chemical_formula_weight 860.76
_chemical_name_systematic
;
Tris(5,6-dimethyl-1,10-phenanthroline-\k^2^<i>N</i>,<i>N</i>')iron(II)
bis(tricyanomethanide)
;
_space_group_IT_number 2
_symmetry_cell_setting triclinic
_symmetry_space_group_name_Hall '-P 1'
_symmetry_space_group_name_H-M 'P -1'
_atom_sites_solution_hydrogens geom
_atom_sites_solution_primary direct
_atom_sites_solution_secondary difmap
_audit_creation_method SHELXL-97
_cell_angle_alpha 75.458(5)
_cell_angle_beta 89.623(3)
_cell_angle_gamma 82.323(4)
_cell_formula_units_Z 2
_cell_length_a 9.3676(3)
_cell_length_b 12.7079(9)
_cell_length_c 18.1998(9)
_cell_measurement_reflns_used 5036
_cell_measurement_temperature 183(2)
_cell_measurement_theta_max 29.2328
_cell_measurement_theta_min 2.9578
_cell_volume 2077.5(2)
_computing_cell_refinement
;
CrysAlis PRO (Agilent, 2012)
;
_computing_data_collection
;
CrysAlis PRO (Agilent, 2012)
;
_computing_data_reduction
;
CrysAlis PRO (Agilent, 2012)
;
_computing_molecular_graphics 'DIAMOND (Brandenburg, 2001)'
_computing_publication_material 'SHELXL97 (Sheldrick, 2008)'
_computing_structure_refinement 'SHELXL97 (Sheldrick, 2008)'
_computing_structure_solution 'SHELXS97 (Sheldrick, 2008)'
_diffrn_ambient_temperature 183(2)
_diffrn_detector_area_resol_mean 8.3438
_diffrn_measured_fraction_theta_full 0.998
_diffrn_measured_fraction_theta_max 0.998
_diffrn_measurement_device_type 'Agilent Xcalibur (Sapphire2)'
_diffrn_measurement_method '\w scans'
_diffrn_radiation_monochromator graphite
_diffrn_radiation_source 'fine-focus sealed tube'
_diffrn_radiation_type MoK\a
_diffrn_radiation_wavelength 0.71073
_diffrn_reflns_av_R_equivalents 0.0251
_diffrn_reflns_av_sigmaI/netI 0.0602
_diffrn_reflns_limit_h_max 11
_diffrn_reflns_limit_h_min -11
_diffrn_reflns_limit_k_max 10
_diffrn_reflns_limit_k_min -15
_diffrn_reflns_limit_l_max 21
_diffrn_reflns_limit_l_min -22
_diffrn_reflns_number 15408
_diffrn_reflns_theta_full 26.00
_diffrn_reflns_theta_max 26.00
_diffrn_reflns_theta_min 2.96
_exptl_absorpt_coefficient_mu 0.416
_exptl_absorpt_correction_T_max 0.986
_exptl_absorpt_correction_T_min 0.874
_exptl_absorpt_correction_type analytical
_exptl_absorpt_process_details
;
[CrysAlis PRO (Agilent, 2012), based on expressions derived by Clark &
Reid
(1995)]
;
_exptl_crystal_colour 'dark red'
_exptl_crystal_density_diffrn 1.376
_exptl_crystal_density_method 'not measured'
_exptl_crystal_description needle
_exptl_crystal_F_000 892
_exptl_crystal_size_max 0.6642
_exptl_crystal_size_mid 0.2531
_exptl_crystal_size_min 0.0338
_refine_diff_density_max 0.919
_refine_diff_density_min -0.402
_refine_ls_extinction_method none
_refine_ls_goodness_of_fit_ref 1.068
_refine_ls_hydrogen_treatment constr
_refine_ls_matrix_type full
_refine_ls_number_parameters 574
_refine_ls_number_reflns 8167
_refine_ls_number_restraints 0
_refine_ls_restrained_S_all 1.068
_refine_ls_R_factor_all 0.0724
_refine_ls_R_factor_gt 0.0501
_refine_ls_shift/su_max 0.001
_refine_ls_shift/su_mean 0.000
_refine_ls_structure_factor_coef Fsqd
_refine_ls_weighting_details 'calc w=1/[\s^2^(Fo^2^)+(0.0473P)^2^+1.1913P] where P=(Fo^2^+2Fc^2^)/3'
_refine_ls_weighting_scheme calc
_refine_ls_wR_factor_gt 0.1158
_refine_ls_wR_factor_ref 0.1247
_reflns_number_gt 6309
_reflns_number_total 8167
_reflns_threshold_expression I>2sigma(I)
_cod_data_source_file bx2428.cif
_cod_data_source_block I
_cod_original_cell_volume 2077.52(19)
_cod_database_code 2236832
_cod_database_fobs_code 2236832

loop_
_symmetry_equiv_pos_as_xyz
'x, y, z'
'-x, -y, -z'

loop_
_atom_site_type_symbol
_atom_site_label
_atom_site_fract_x
_atom_site_fract_y
_atom_site_fract_z
_atom_site_U_iso_or_equiv
_atom_site_adp_type
_atom_site_calc_flag
_atom_site_refinement_flags
_atom_site_occupancy
_atom_site_symmetry_multiplicity
Fe Fe1 0.52758(4) 0.38724(3) 0.27263(2) 0.01786(11) Uani d . 1 1
N N10 0.6319(2) 0.51196(18) 0.23141(12) 0.0199(5) Uani d . 1 1
N N20 0.3666(2) 0.50317(18) 0.27106(12) 0.0196(5) Uani d . 1 1
N N30 0.5692(2) 0.37913(18) 0.37975(12) 0.0208(5) Uani d . 1 1
N N40 0.4163(2) 0.26722(18) 0.31777(12) 0.0189(5) Uani d . 1 1
N N50 0.6912(2) 0.27509(18) 0.26764(12) 0.0196(5) Uani d . 1 1
N N60 0.4893(2) 0.37825(18) 0.16864(12) 0.0191(5) Uani d . 1 1
C C11 0.5467(3) 0.6115(2) 0.22050(14) 0.0178(5) Uani d . 1 1
C C12 0.7678(3) 0.5128(2) 0.20913(15) 0.0250(6) Uani d . 1 1
H H12 0.8295 0.4451 0.2168 0.030 Uiso calc R 1 1
C C13 0.8222(3) 0.6097(2) 0.17501(16) 0.0279(7) Uani d . 1 1
H H13 0.9186 0.6070 0.1583 0.034 Uiso calc R 1 1
C C14 0.7372(3) 0.7085(2) 0.16549(16) 0.0273(7) Uani d . 1 1
H H14 0.7750 0.7746 0.1430 0.033 Uiso calc R 1 1
C C15 0.5938(3) 0.7123(2) 0.18903(14) 0.0204(6) Uani d . 1 1
C C16 0.4937(3) 0.8123(2) 0.18188(15) 0.0235(6) Uani d . 1 1
C C17 0.5497(3) 0.9199(3) 0.14961(18) 0.0365(8) Uani d . 1 1
H H17A 0.4687 0.9793 0.1376 0.055 Uiso calc R 1 1
H H17B 0.6020 0.9165 0.1033 0.055 Uiso calc R 1 1
H H17C 0.6148 0.9337 0.1870 0.055 Uiso calc R 1 1
C C21 0.4017(3) 0.6066(2) 0.24352(14) 0.0184(6) Uani d . 1 1
C C22 0.2318(3) 0.4941(2) 0.29416(16) 0.0255(6) Uani d . 1 1
H H22 0.2046 0.4230 0.3132 0.031 Uiso calc R 1 1
C C23 0.1304(3) 0.5858(3) 0.29106(17) 0.0297(7) Uani d . 1 1
H H23 0.0362 0.5767 0.3089 0.036 Uiso calc R 1 1
C C24 0.1652(3) 0.6885(3) 0.26263(16) 0.0284(7) Uani d . 1 1
H H24 0.0952 0.7508 0.2603 0.034 Uiso calc R 1 1
C C25 0.3061(3) 0.7028(2) 0.23650(15) 0.0209(6) Uani d . 1 1
C C26 0.3543(3) 0.8075(2) 0.20441(15) 0.0245(6) Uani d . 1 1
C C27 0.2448(3) 0.9083(3) 0.19628(19) 0.0389(8) Uani d . 1 1
H H27A 0.2917 0.9740 0.1775 0.058 Uiso calc R 1 1
H H27B 0.2035 0.9090 0.2458 0.058 Uiso calc R 1 1
H H27C 0.1680 0.9073 0.1602 0.058 Uiso calc R 1 1
C C31 0.5127(3) 0.2963(2) 0.42907(14) 0.0201(6) Uani d . 1 1
C C32 0.6471(3) 0.4402(2) 0.40944(16) 0.0257(6) Uani d . 1 1
H H32 0.6869 0.4988 0.3763 0.031 Uiso calc R 1 1
C C33 0.6717(3) 0.4202(3) 0.48748(17) 0.0326(7) Uani d . 1 1
H H33 0.7272 0.4652 0.5067 0.039 Uiso calc R 1 1
C C34 0.6164(3) 0.3365(3) 0.53644(17) 0.0320(7) Uani d . 1 1
H H34 0.6342 0.3228 0.5896 0.038 Uiso calc R 1 1
C C35 0.5328(3) 0.2702(2) 0.50797(15) 0.0266(6) Uani d . 1 1
C C36 0.4690(3) 0.1787(3) 0.55442(16) 0.0300(7) Uani d . 1 1
C C37 0.4985(3) 0.1533(3) 0.63885(17) 0.0434(9) Uani d . 1 1
H H37A 0.4570 0.0871 0.6641 0.065 Uiso calc R 1 1
H H37B 0.4548 0.2151 0.6582 0.065 Uiso calc R 1 1
H H37C 0.6027 0.1411 0.6491 0.065 Uiso calc R 1 1
C C41 0.4288(2) 0.2355(2) 0.39481(14) 0.0187(6) Uani d . 1 1
C C42 0.3382(3) 0.2126(2) 0.28329(16) 0.0256(6) Uani d . 1 1
H H42 0.3264 0.2345 0.2296 0.031 Uiso calc R 1 1
C C43 0.2731(3) 0.1237(2) 0.32412(18) 0.0301(7) Uani d . 1 1
H H43 0.2195 0.0855 0.2978 0.036 Uiso calc R 1 1
C C44 0.2859(3) 0.0914(2) 0.40121(17) 0.0293(7) Uani d . 1 1
H H44 0.2412 0.0310 0.4285 0.035 Uiso calc R 1 1
C C45 0.3654(3) 0.1477(2) 0.44031(16) 0.0243(6) Uani d . 1 1
C C46 0.3868(3) 0.1207(2) 0.52172(16) 0.0286(7) Uani d . 1 1
C C47 0.3141(3) 0.0276(3) 0.56809(19) 0.0422(9) Uani d . 1 1
H H47A 0.3495 0.0093 0.6210 0.063 Uiso calc R 1 1
H H47B 0.3361 -0.0368 0.5475 0.063 Uiso calc R 1 1
H H47C 0.2097 0.0499 0.5659 0.063 Uiso calc R 1 1
C C51 0.6892(3) 0.2399(2) 0.20271(15) 0.0188(6) Uani d . 1 1
C C52 0.7946(3) 0.2252(2) 0.31962(15) 0.0239(6) Uani d . 1 1
H H52 0.7994 0.2494 0.3648 0.029 Uiso calc R 1 1
C C53 0.8950(3) 0.1397(2) 0.31027(16) 0.0278(7) Uani d . 1 1
H H53 0.9671 0.1066 0.3486 0.033 Uiso calc R 1 1
C C54 0.8910(3) 0.1025(2) 0.24603(17) 0.0277(7) Uani d . 1 1
H H54 0.9586 0.0426 0.2403 0.033 Uiso calc R 1 1
C C55 0.7863(3) 0.1536(2) 0.18851(15) 0.0216(6) Uani d . 1 1
C C56 0.7733(3) 0.1236(2) 0.11727(16) 0.0258(6) Uani d . 1 1
C C57 0.8814(3) 0.0306(3) 0.10493(19) 0.0368(8) Uani d . 1 1
H H57A 0.8544 0.0109 0.0587 0.055 Uiso calc R 1 1
H H57B 0.8824 -0.0332 0.1485 0.055 Uiso calc R 1 1
H H57C 0.9774 0.0537 0.0996 0.055 Uiso calc R 1 1
C C61 0.5799(3) 0.2973(2) 0.14812(14) 0.0192(6) Uani d . 1 1
C C62 0.3875(3) 0.4362(2) 0.11791(15) 0.0232(6) Uani d . 1 1
H H62 0.3234 0.4930 0.1307 0.028 Uiso calc R 1 1
C C63 0.3724(3) 0.4158(2) 0.04676(16) 0.0289(7) Uani d . 1 1
H H63 0.3001 0.4597 0.0117 0.035 Uiso calc R 1 1
C C64 0.4609(3) 0.3332(2) 0.02716(16) 0.0272(6) Uani d . 1 1
H H64 0.4491 0.3188 -0.0210 0.033 Uiso calc R 1 1
C C65 0.5700(3) 0.2695(2) 0.07885(15) 0.0214(6) Uani d . 1 1
C C66 0.6681(3) 0.1789(2) 0.06461(16) 0.0252(6) Uani d . 1 1
C C67 0.6472(3) 0.1516(3) -0.00986(18) 0.0382(8) Uani d . 1 1
H H67A 0.7072 0.0823 -0.0100 0.057 Uiso calc R 1 1
H H67B 0.6751 0.2103 -0.0513 0.057 Uiso calc R 1 1
H H67C 0.5457 0.1444 -0.0169 0.057 Uiso calc R 1 1
C C1 0.0574(3) 0.2816(3) 0.04263(18) 0.0358(8) Uani d . 1 1
C C2 0.0526(3) 0.3207(3) 0.1087(2) 0.0436(9) Uani d . 1 1
C C3 -0.0500(3) 0.3222(3) -0.0146(2) 0.0438(9) Uani d . 1 1
C C4 0.1662(3) 0.1985(3) 0.03535(18) 0.0338(7) Uani d . 1 1
C C5 0.9633(3) 0.7346(3) 0.44900(18) 0.0325(7) Uani d . 1 1
C C6 0.9720(3) 0.6902(3) 0.5285(2) 0.0413(8) Uani d . 1 1
C C7 1.0418(3) 0.8197(3) 0.41576(19) 0.0348(7) Uani d . 1 1
C C8 0.8731(3) 0.6955(3) 0.4037(2) 0.0374(8) Uani d . 1 1
N N2 0.0493(3) 0.3516(3) 0.1633(2) 0.0640(10) Uani d . 1 1
N N3 -0.1365(3) 0.3538(3) -0.0629(2) 0.0624(10) Uani d . 1 1
N N4 0.2554(3) 0.1297(2) 0.02865(17) 0.0470(7) Uani d . 1 1
N N6 0.9798(3) 0.6547(3) 0.5933(2) 0.0670(10) Uani d . 1 1
N N7 1.1049(3) 0.8905(2) 0.38654(18) 0.0482(8) Uani d . 1 1
N N8 0.7995(3) 0.6636(3) 0.36574(19) 0.0508(8) Uani d . 1 1

loop_
_atom_site_aniso_label
_atom_site_aniso_U_11
_atom_site_aniso_U_22
_atom_site_aniso_U_33
_atom_site_aniso_U_12
_atom_site_aniso_U_13
_atom_site_aniso_U_23
Fe1 0.01556(18) 0.0189(2) 0.0196(2) -0.00280(14) 0.00151(14) -0.00547(16)
N10 0.0156(10) 0.0235(13) 0.0207(12) -0.0017(9) 0.0029(8) -0.0062(10)
N20 0.0175(10) 0.0233(13) 0.0196(12) -0.0040(9) 0.0034(9) -0.0076(10)
N30 0.0171(10) 0.0223(13) 0.0242(12) -0.0025(9) 0.0005(9) -0.0084(10)
N40 0.0183(10) 0.0186(12) 0.0201(12) -0.0026(9) 0.0005(9) -0.0053(10)
N50 0.0179(11) 0.0215(13) 0.0194(12) -0.0052(9) 0.0005(9) -0.0037(10)
N60 0.0160(10) 0.0191(12) 0.0212(12) -0.0028(9) 0.0024(8) -0.0031(10)
C11 0.0196(13) 0.0199(15) 0.0146(13) -0.0021(11) -0.0009(10) -0.0061(11)
C12 0.0175(13) 0.0281(17) 0.0293(16) -0.0011(11) 0.0047(11) -0.0085(13)
C13 0.0206(14) 0.0351(18) 0.0301(16) -0.0108(13) 0.0078(11) -0.0084(14)
C14 0.0287(15) 0.0288(17) 0.0254(15) -0.0153(13) 0.0050(12) -0.0029(13)
C15 0.0255(13) 0.0234(15) 0.0139(13) -0.0084(11) -0.0018(10) -0.0048(11)
C16 0.0327(15) 0.0222(16) 0.0160(14) -0.0067(12) -0.0026(11) -0.0039(12)
C17 0.0437(18) 0.0239(17) 0.0416(19) -0.0100(14) 0.0025(14) -0.0050(15)
C21 0.0198(13) 0.0200(15) 0.0161(13) -0.0027(11) -0.0002(10) -0.0061(11)
C22 0.0199(13) 0.0304(17) 0.0282(15) -0.0060(12) 0.0048(11) -0.0098(13)
C23 0.0180(13) 0.0391(19) 0.0336(17) -0.0033(12) 0.0059(12) -0.0125(15)
C24 0.0200(13) 0.0308(18) 0.0341(17) 0.0050(12) 0.0018(12) -0.0119(14)
C25 0.0223(13) 0.0220(15) 0.0184(14) 0.0012(11) -0.0027(10) -0.0075(12)
C26 0.0306(15) 0.0230(16) 0.0192(14) -0.0007(12) -0.0018(11) -0.0056(12)
C27 0.0429(18) 0.0287(19) 0.0399(19) 0.0068(14) 0.0013(14) -0.0050(15)
C31 0.0177(12) 0.0223(15) 0.0195(14) 0.0006(11) 0.0032(10) -0.0055(12)
C32 0.0221(13) 0.0271(16) 0.0314(16) -0.0032(12) -0.0009(11) -0.0140(13)
C33 0.0304(15) 0.0380(19) 0.0353(18) -0.0009(13) -0.0075(13) -0.0220(15)
C34 0.0325(16) 0.043(2) 0.0219(15) 0.0045(14) -0.0036(12) -0.0161(15)
C35 0.0224(14) 0.0332(18) 0.0221(15) 0.0061(12) -0.0005(11) -0.0084(13)
C36 0.0256(14) 0.0362(19) 0.0209(15) 0.0083(13) 0.0044(11) -0.0006(13)
C37 0.0424(18) 0.057(2) 0.0242(17) 0.0025(16) 0.0032(14) -0.0024(16)
C41 0.0139(12) 0.0195(15) 0.0215(14) 0.0005(10) 0.0032(10) -0.0042(11)
C42 0.0232(14) 0.0291(17) 0.0254(15) -0.0065(12) -0.0005(11) -0.0071(13)
C43 0.0246(14) 0.0270(17) 0.0424(19) -0.0093(12) -0.0004(12) -0.0123(14)
C44 0.0245(14) 0.0219(16) 0.0405(18) -0.0087(12) 0.0082(12) -0.0033(14)
C45 0.0180(13) 0.0234(16) 0.0286(15) 0.0001(11) 0.0050(11) -0.0029(13)
C46 0.0231(14) 0.0311(17) 0.0254(16) 0.0039(12) 0.0060(11) 0.0002(13)
C47 0.0385(17) 0.041(2) 0.0369(19) -0.0039(15) 0.0125(14) 0.0073(16)
C51 0.0170(12) 0.0196(14) 0.0216(14) -0.0074(10) 0.0051(10) -0.0062(11)
C52 0.0221(13) 0.0296(17) 0.0197(14) -0.0034(12) -0.0018(11) -0.0054(12)
C53 0.0190(13) 0.0322(18) 0.0287(16) 0.0007(12) -0.0032(11) -0.0029(14)
C54 0.0201(13) 0.0227(16) 0.0393(18) 0.0016(11) 0.0034(12) -0.0082(14)
C55 0.0177(12) 0.0201(15) 0.0276(15) -0.0054(11) 0.0044(11) -0.0053(12)
C56 0.0227(14) 0.0236(16) 0.0350(17) -0.0060(11) 0.0085(12) -0.0132(13)
C57 0.0303(16) 0.038(2) 0.049(2) -0.0019(14) 0.0074(14) -0.0248(17)
C61 0.0202(13) 0.0167(14) 0.0211(14) -0.0073(10) 0.0056(10) -0.0033(11)
C62 0.0221(13) 0.0220(15) 0.0246(15) -0.0028(11) -0.0002(11) -0.0040(12)
C63 0.0287(15) 0.0292(17) 0.0256(16) -0.0056(13) -0.0060(12) -0.0001(13)
C64 0.0330(15) 0.0312(17) 0.0190(14) -0.0096(13) -0.0005(11) -0.0064(13)
C65 0.0235(13) 0.0227(15) 0.0200(14) -0.0095(11) 0.0028(10) -0.0059(12)
C66 0.0263(14) 0.0258(16) 0.0279(16) -0.0109(12) 0.0076(12) -0.0113(13)
C67 0.0456(18) 0.041(2) 0.0348(18) -0.0060(15) 0.0022(14) -0.0212(16)
C1 0.0270(15) 0.0319(19) 0.044(2) -0.0007(13) 0.0069(14) -0.0022(16)
C2 0.0298(17) 0.040(2) 0.056(2) 0.0020(15) 0.0137(16) -0.0059(18)
C3 0.0318(17) 0.032(2) 0.056(2) -0.0013(14) 0.0117(16) 0.0075(17)
C4 0.0314(16) 0.0288(18) 0.0372(18) -0.0050(14) 0.0032(13) -0.0004(15)
C5 0.0263(15) 0.0321(18) 0.0421(19) -0.0075(13) 0.0061(13) -0.0132(15)
C6 0.0290(16) 0.043(2) 0.054(2) -0.0148(15) 0.0125(15) -0.0121(18)
C7 0.0269(15) 0.0275(18) 0.051(2) -0.0034(13) 0.0056(14) -0.0123(16)
C8 0.0278(16) 0.0316(19) 0.055(2) -0.0055(14) 0.0107(15) -0.0153(17)
N2 0.055(2) 0.069(3) 0.074(3) -0.0022(17) 0.0231(18) -0.032(2)
N3 0.0396(17) 0.061(2) 0.068(2) 0.0018(15) 0.0005(16) 0.0144(19)
N4 0.0468(17) 0.0364(18) 0.0525(19) 0.0050(14) 0.0044(14) -0.0071(15)
N6 0.059(2) 0.088(3) 0.055(2) -0.033(2) 0.0127(17) -0.009(2)
N7 0.0428(16) 0.0360(18) 0.066(2) -0.0129(14) 0.0066(14) -0.0097(16)
N8 0.0401(16) 0.052(2) 0.070(2) -0.0119(14) 0.0044(15) -0.0304(18)

loop_
_atom_type_symbol
_atom_type_description
_atom_type_scat_dispersion_real
_atom_type_scat_dispersion_imag
_atom_type_scat_source
C C 0.0033 0.0016 'International Tables Vol C Tables 4.2.6.8 and 6.1.1.4'
H H 0.0000 0.0000 'International Tables Vol C Tables 4.2.6.8 and 6.1.1.4'
N N 0.0061 0.0033 'International Tables Vol C Tables 4.2.6.8 and 6.1.1.4'
Fe Fe 0.3463 0.8444 'International Tables Vol C Tables 4.2.6.8 and 6.1.1.4'

loop_
_geom_angle_atom_site_label_1
_geom_angle_atom_site_label_2
_geom_angle_atom_site_label_3
_geom_angle
N20 Fe1 N10 82.89(9)
N20 Fe1 N60 94.50(9)
N10 Fe1 N60 89.17(9)
N20 Fe1 N30 89.92(9)
N10 Fe1 N30 95.52(9)
N60 Fe1 N30 173.92(9)
N20 Fe1 N50 176.49(9)
N10 Fe1 N50 94.93(9)
N60 Fe1 N50 82.70(9)
N30 Fe1 N50 93.03(9)
N20 Fe1 N40 94.31(9)
N10 Fe1 N40 176.56(9)
N60 Fe1 N40 93.05(9)
N30 Fe1 N40 82.45(9)
N50 Fe1 N40 87.97(9)
C12 N10 C11 117.2(2)
C12 N10 Fe1 129.55(19)
C11 N10 Fe1 113.15(15)
C22 N20 C21 117.6(2)
C22 N20 Fe1 129.00(19)
C21 N20 Fe1 113.43(16)
C32 N30 C31 117.4(2)
C32 N30 Fe1 129.23(19)
C31 N30 Fe1 113.32(17)
C42 N40 C41 117.8(2)
C42 N40 Fe1 129.02(18)
C41 N40 Fe1 113.08(17)
C52 N50 C51 117.3(2)
C52 N50 Fe1 129.58(19)
C51 N50 Fe1 112.98(17)
C62 N60 C61 117.4(2)
C62 N60 Fe1 129.68(19)
C61 N60 Fe1 112.91(17)
N10 C11 C15 124.3(2)
N10 C11 C21 115.3(2)
C15 C11 C21 120.5(2)
N10 C12 C13 122.2(3)
N10 C12 H12 118.9
C13 C12 H12 118.9
C14 C13 C12 120.2(2)
C14 C13 H13 119.9
C12 C13 H13 119.9
C13 C14 C15 119.9(2)
C13 C14 H14 120.1
C15 C14 H14 120.1
C11 C15 C14 116.3(3)
C11 C15 C16 119.0(2)
C14 C15 C16 124.8(2)
C26 C16 C15 120.5(2)
C26 C16 C17 122.1(3)
C15 C16 C17 117.4(2)
C16 C17 H17A 109.5
C16 C17 H17B 109.5
H17A C17 H17B 109.5
C16 C17 H17C 109.5
H17A C17 H17C 109.5
H17B C17 H17C 109.5
N20 C21 C25 124.5(2)
N20 C21 C11 115.2(2)
C25 C21 C11 120.3(2)
N20 C22 C23 121.8(3)
N20 C22 H22 119.1
C23 C22 H22 119.1
C24 C23 C22 120.5(2)
C24 C23 H23 119.8
C22 C23 H23 119.8
C23 C24 C25 120.0(3)
C23 C24 H24 120.0
C25 C24 H24 120.0
C21 C25 C24 115.7(2)
C21 C25 C26 119.6(2)
C24 C25 C26 124.7(3)
C16 C26 C25 120.2(3)
C16 C26 C27 122.8(3)
C25 C26 C27 117.1(2)
C26 C27 H27A 109.5
C26 C27 H27B 109.5
H27A C27 H27B 109.5
C26 C27 H27C 109.5
H27A C27 H27C 109.5
H27B C27 H27C 109.5
N30 C31 C35 124.3(3)
N30 C31 C41 115.2(2)
C35 C31 C41 120.5(2)
N30 C32 C33 121.9(3)
N30 C32 H32 119.0
C33 C32 H32 119.0
C34 C33 C32 120.4(3)
C34 C33 H33 119.8
C32 C33 H33 119.8
C33 C34 C35 119.8(3)
C33 C34 H34 120.1
C35 C34 H34 120.1
C31 C35 C34 116.1(3)
C31 C35 C36 119.1(3)
C34 C35 C36 124.8(3)
C46 C36 C35 120.5(3)
C46 C36 C37 123.2(3)
C35 C36 C37 116.3(3)
C36 C37 H37A 109.5
C36 C37 H37B 109.5
H37A C37 H37B 109.5
C36 C37 H37C 109.5
H37A C37 H37C 109.5
H37B C37 H37C 109.5
N40 C41 C45 124.1(2)
N40 C41 C31 115.8(2)
C45 C41 C31 120.1(2)
N40 C42 C43 121.7(3)
N40 C42 H42 119.1
C43 C42 H42 119.1
C44 C43 C42 120.6(3)
C44 C43 H43 119.7
C42 C43 H43 119.7
C43 C44 C45 119.8(3)
C43 C44 H44 120.1
C45 C44 H44 120.1
C44 C45 C41 115.9(2)
C44 C45 C46 124.7(3)
C41 C45 C46 119.3(3)
C36 C46 C45 120.4(3)
C36 C46 C47 122.3(3)
C45 C46 C47 117.4(3)
C46 C47 H47A 109.5
C46 C47 H47B 109.5
H47A C47 H47B 109.5
C46 C47 H47C 109.5
H47A C47 H47C 109.5
H47B C47 H47C 109.5
N50 C51 C55 124.1(2)
N50 C51 C61 115.4(2)
C55 C51 C61 120.5(2)
N50 C52 C53 122.5(3)
N50 C52 H52 118.7
C53 C52 H52 118.7
C54 C53 C52 120.3(3)
C54 C53 H53 119.8
C52 C53 H53 119.8
C53 C54 C55 119.7(3)
C53 C54 H54 120.2
C55 C54 H54 120.2
C51 C55 C54 116.1(3)
C51 C55 C56 119.0(2)
C54 C55 C56 124.9(3)
C66 C56 C55 120.5(3)
C66 C56 C57 122.9(3)
C55 C56 C57 116.7(3)
C56 C57 H57A 109.5
C56 C57 H57B 109.5
H57A C57 H57B 109.5
C56 C57 H57C 109.5
H57A C57 H57C 109.5
H57B C57 H57C 109.5
N60 C61 C65 124.4(2)
N60 C61 C51 115.6(2)
C65 C61 C51 120.1(2)
N60 C62 C63 122.0(3)
N60 C62 H62 119.0
C63 C62 H62 119.0
C64 C63 C62 120.4(3)
C64 C63 H63 119.8
C62 C63 H63 119.8
C63 C64 C65 119.7(3)
C63 C64 H64 120.1
C65 C64 H64 120.1
C61 C65 C64 116.1(3)
C61 C65 C66 119.5(2)
C64 C65 C66 124.4(3)
C56 C66 C65 120.3(3)
C56 C66 C67 123.4(3)
C65 C66 C67 116.3(3)
C66 C67 H67A 109.5
C66 C67 H67B 109.5
H67A C67 H67B 109.5
C66 C67 H67C 109.5
H67A C67 H67C 109.5
H67B C67 H67C 109.5
C4 C1 C3 119.6(3)
C4 C1 C2 119.9(3)
C3 C1 C2 120.4(3)
N2 C2 C1 179.3(4)
N3 C3 C1 178.1(4)
N4 C4 C1 179.2(4)
C7 C5 C8 120.0(3)
C7 C5 C6 119.8(3)
C8 C5 C6 120.2(3)
N6 C6 C5 179.5(4)
N7 C7 C5 178.3(4)
N8 C8 C5 179.3(4)

loop_
_geom_bond_atom_site_label_1
_geom_bond_atom_site_label_2
_geom_bond_distance
_geom_bond_publ_flag
Fe1 N20 1.957(2) yes
Fe1 N10 1.959(2) yes
Fe1 N60 1.963(2) yes
Fe1 N30 1.965(2) yes
Fe1 N50 1.967(2) yes
Fe1 N40 1.968(2) yes
N10 C12 1.334(3) ?
N10 C11 1.372(3) ?
N20 C22 1.339(3) ?
N20 C21 1.368(3) ?
N30 C32 1.339(3) ?
N30 C31 1.365(3) ?
N40 C42 1.331(3) ?
N40 C41 1.359(3) ?
N50 C52 1.335(3) ?
N50 C51 1.365(3) ?
N60 C62 1.337(3) ?
N60 C61 1.369(3) ?
C11 C15 1.394(4) ?
C11 C21 1.423(3) ?
C12 C13 1.393(4) ?
C12 H12 0.9500 ?
C13 C14 1.366(4) ?
C13 H13 0.9500 ?
C14 C15 1.406(4) ?
C14 H14 0.9500 ?
C15 C16 1.454(4) ?
C16 C26 1.371(4) ?
C16 C17 1.507(4) ?
C17 H17A 0.9800 ?
C17 H17B 0.9800 ?
C17 H17C 0.9800 ?
C21 C25 1.394(4) ?
C22 C23 1.392(4) ?
C22 H22 0.9500 ?
C23 C24 1.360(4) ?
C23 H23 0.9500 ?
C24 C25 1.419(4) ?
C24 H24 0.9500 ?
C25 C26 1.443(4) ?
C26 C27 1.506(4) ?
C27 H27A 0.9800 ?
C27 H27B 0.9800 ?
C27 H27C 0.9800 ?
C31 C35 1.398(4) ?
C31 C41 1.419(4) ?
C32 C33 1.394(4) ?
C32 H32 0.9500 ?
C33 C34 1.363(4) ?
C33 H33 0.9500 ?
C34 C35 1.411(4) ?
C34 H34 0.9500 ?
C35 C36 1.453(4) ?
C36 C46 1.367(4) ?
C36 C37 1.508(4) ?
C37 H37A 0.9800 ?
C37 H37B 0.9800 ?
C37 H37C 0.9800 ?
C41 C45 1.411(4) ?
C42 C43 1.399(4) ?
C42 H42 0.9500 ?
C43 C44 1.361(4) ?
C43 H43 0.9500 ?
C44 C45 1.406(4) ?
C44 H44 0.9500 ?
C45 C46 1.443(4) ?
C46 C47 1.510(4) ?
C47 H47A 0.9800 ?
C47 H47B 0.9800 ?
C47 H47C 0.9800 ?
C51 C55 1.404(4) ?
C51 C61 1.420(4) ?
C52 C53 1.383(4) ?
C52 H52 0.9500 ?
C53 C54 1.369(4) ?
C53 H53 0.9500 ?
C54 C55 1.408(4) ?
C54 H54 0.9500 ?
C55 C56 1.450(4) ?
C56 C66 1.369(4) ?
C56 C57 1.511(4) ?
C57 H57A 0.9800 ?
C57 H57B 0.9800 ?
C57 H57C 0.9800 ?
C61 C65 1.399(4) ?
C62 C63 1.394(4) ?
C62 H62 0.9500 ?
C63 C64 1.367(4) ?
C63 H63 0.9500 ?
C64 C65 1.413(4) ?
C64 H64 0.9500 ?
C65 C66 1.449(4) ?
C66 C67 1.501(4) ?
C67 H67A 0.9800 ?
C67 H67B 0.9800 ?
C67 H67C 0.9800 ?
C1 C4 1.397(4) ?
C1 C3 1.402(5) ?
C1 C2 1.411(5) ?
C2 N2 1.155(5) ?
C3 N3 1.156(4) ?
C4 N4 1.155(4) ?
C5 C7 1.398(4) ?
C5 C8 1.403(5) ?
C5 C6 1.413(5) ?
C6 N6 1.151(4) ?
C7 N7 1.157(4) ?
C8 N8 1.157(4) ?

loop_
_geom_hbond_atom_site_label_D
_geom_hbond_atom_site_label_H
_geom_hbond_atom_site_label_A
_geom_hbond_site_symmetry_A
_geom_hbond_distance_DH
_geom_hbond_distance_HA
_geom_hbond_distance_DA
_geom_hbond_angle_DHA
C52 H52 N30 . 0.95 2.59 3.070(3) 111.6
C22 H22 N40 . 0.95 2.59 3.089(4) 112.7
C32 H32 N8 . 0.95 2.43 3.266(4) 146.2
C42 H42 N60 . 0.95 2.57 3.056(3) 112.1
C22 H22 N6 2_666 0.95 2.54 3.271(4) 134.3
C12 H12 N2 1_655 0.95 2.55 3.352(4) 142.3
C62 H62 N3 2_565 0.95 2.51 3.266(4) 136.7
C44 H44 N7 1_445 0.95 2.59 3.312(4) 133.0
